data_7716877
loop_
_publ_author_name
'Le Garrec, St&#xe9;phen'
'Martins-Bessa, David'
'Wolff, Mariusz'
'Delavaux-Nicot, B&#xe9;atrice'
'Mallet-Ladeira, Sonia'
'Serpentini, Charles-Louis'
'Benoist, Eric'
'Bedos-Belval, Florence'
'Fery-Forgues, Suzanne'

_publ_section_title
;
 Dinuclear tricarbonylrhenium(I) complexes: impact of regioisomerism on
 the photoluminescence properties.
;
_journal_issue 40
_journal_name_full 'Dalton transactions (Cambridge, England : 2003)'
_journal_page_first 16512
_journal_page_last 16529
_journal_paper_doi 10.1039/d4dt01907e
_journal_volume 53
_journal_year 2024
_chemical_formula_moiety 'C36 H46 N8'
_chemical_formula_sum 'C36 H46 N8'
_chemical_formula_weight 590.81
_space_group_IT_number 14
_space_group_name_Hall '-P 2yn'
_space_group_name_H-M_alt 'P 1 21/n 1'
_symmetry_cell_setting monoclinic
_symmetry_Int_Tables_number 14
_symmetry_space_group_name_Hall '-P 2yn'
_symmetry_space_group_name_H-M 'P 1 21/n 1'
_atom_sites_solution_hydrogens geom
_atom_sites_solution_primary dual
_atom_sites_solution_secondary difmap
_audit_update_record
;
2024-06-24 deposited with the CCDC.	2024-08-26 downloaded from the CCDC.
;
_cell_angle_alpha 90
_cell_angle_beta 116.516(3)
_cell_angle_gamma 90
_cell_formula_units_Z 4
_cell_length_a 20.3002(15)
_cell_length_b 8.9187(6)
_cell_length_c 20.5373(14)
_cell_measurement_reflns_used 9973
_cell_measurement_temperature 193(2)
_cell_measurement_theta_max 30.93
_cell_measurement_theta_min 2.54
_cell_volume 3327.2(4)
_computing_cell_refinement 'Bruker SAINT'
_computing_data_collection 'Bruker APEX2'
_computing_data_reduction 'Bruker SAINT'
_computing_molecular_graphics 'Ortep-3 for Windows (Farrugia, 1997)'
_computing_publication_material 'WinGX publication routines (Farrugia, 1999)'
_computing_structure_refinement 'SHELXL-2018/3 (Sheldrick, 2015)'
_computing_structure_solution 'SHELXT (Sheldrick 2015)'
_diffrn_ambient_temperature 193(2)
_diffrn_measured_fraction_theta_full 0.997
_diffrn_measured_fraction_theta_max 0.997
_diffrn_measurement_device_type 'Bruker D8 VENTURE PHOTON3'
_diffrn_measurement_method 'phi and omega scans'
_diffrn_radiation_monochromator triumph
_diffrn_radiation_source 'fine focus sealed tube'
_diffrn_radiation_type MoK\a
_diffrn_radiation_wavelength 0.71073
_diffrn_reflns_av_R_equivalents 0.0771
_diffrn_reflns_av_unetI/netI 0.0437
_diffrn_reflns_Laue_measured_fraction_full 0.997
_diffrn_reflns_Laue_measured_fraction_max 0.997
_diffrn_reflns_limit_h_max 29
_diffrn_reflns_limit_h_min -29
_diffrn_reflns_limit_k_max 13
_diffrn_reflns_limit_k_min -13
_diffrn_reflns_limit_l_max 30
_diffrn_reflns_limit_l_min -30
_diffrn_reflns_number 103159
_diffrn_reflns_point_group_measured_fraction_full 0.997
_diffrn_reflns_point_group_measured_fraction_max 0.997
_diffrn_reflns_theta_full 25.242
_diffrn_reflns_theta_max 31.506
_diffrn_reflns_theta_min 2.538
_diffrn_standards_decay_% 0
_diffrn_standards_interval_count 0
_diffrn_standards_interval_time 0
_diffrn_standards_number 0
_exptl_absorpt_coefficient_mu 0.072
_exptl_absorpt_correction_T_max 0.7468
_exptl_absorpt_correction_T_min 0.6880
_exptl_absorpt_correction_type multi-scan
_exptl_absorpt_process_details 'SADABS(Bruker AXS Inc.)'
_exptl_crystal_colour colourless
_exptl_crystal_density_diffrn 1.179
_exptl_crystal_description stick
_exptl_crystal_F_000 1272
_exptl_crystal_size_max 0.5
_exptl_crystal_size_mid 0.08
_exptl_crystal_size_min 0.08
_refine_diff_density_max 0.493
_refine_diff_density_min -0.251
_refine_diff_density_rms 0.052
_refine_ls_extinction_method none
_refine_ls_goodness_of_fit_ref 1.029
_refine_ls_hydrogen_treatment constr
_refine_ls_matrix_type full
_refine_ls_number_parameters 399
_refine_ls_number_reflns 11042
_refine_ls_number_restraints 0
_refine_ls_restrained_S_all 1.029
_refine_ls_R_factor_all 0.1034
_refine_ls_R_factor_gt 0.062
_refine_ls_shift/su_max 0.008
_refine_ls_shift/su_mean 0
_refine_ls_structure_factor_coef Fsqd
_refine_ls_weighting_details 'w=1/[\s^2^(Fo^2^)+(0.0876P)^2^+0.9200P] where P=(Fo^2^+2Fc^2^)/3'
_refine_ls_weighting_scheme calc
_refine_ls_wR_factor_gt 0.1536
_refine_ls_wR_factor_ref 0.1798
_reflns_Friedel_coverage 0
_reflns_number_gt 7067
_reflns_number_total 11042
_reflns_threshold_expression 'I > 2\s(I)'
_cod_data_source_file d4dt01907e2.cif
_cod_data_source_block Bi-L-paraPhe
_cod_depositor_comments 'Adding full bibliography for 7716876--7716879.cif.'
_cod_original_sg_symbol_H-M 'P 21/n'
_cod_database_code 7716877
_shelx_shelxl_version_number 2018/3

loop_
_symmetry_equiv_pos_as_xyz
'x, y, z'
'-x+1/2, y+1/2, -z+1/2'
'-x, -y, -z'
'x-1/2, -y-1/2, z-1/2'

loop_
_atom_site_label
_atom_site_type_symbol
_atom_site_fract_x
_atom_site_fract_y
_atom_site_fract_z
_atom_site_U_iso_or_equiv
_atom_site_adp_type
_atom_site_occupancy
_atom_site_site_symmetry_order
_atom_site_calc_flag
_atom_site_refinement_flags_posn
_atom_site_refinement_flags_adp
_atom_site_refinement_flags_occupancy
_atom_site_disorder_assembly
_atom_site_disorder_group
C1 C 0.90167(10) 0.4501(2) 0.40814(10) 0.0382(4) Uani 1 1 d . . . . .
H1 H 0.874607 0.534605 0.381347 0.046 Uiso 1 1 calc R U . . .
C2 C 0.96546(11) 0.4119(2) 0.40341(11) 0.0437(4) Uani 1 1 d . . . . .
H2 H 0.981458 0.46833 0.373889 0.052 Uiso 1 1 calc R U . . .
C3 C 1.00521(11) 0.2901(2) 0.44249(12) 0.0479(5) Uani 1 1 d . . . . .
H3 H 1.048599 0.259611 0.439482 0.057 Uiso 1 1 calc R U . . .
C4 C 0.98112(9) 0.21308(18) 0.48609(11) 0.0390(4) Uani 1 1 d . . . . .
H4 H 1.008353 0.130649 0.51478 0.047 Uiso 1 1 calc R U . . .
C5 C 0.91606(8) 0.25878(15) 0.48709(8) 0.0250(3) Uani 1 1 d . . . . .
C6 C 0.88730(7) 0.17683(15) 0.53116(8) 0.0246(3) Uani 1 1 d . . . . .
C7 C 0.82398(8) 0.11423(15) 0.58926(8) 0.0258(3) Uani 1 1 d . . . . .
C8 C 0.77305(9) 0.12804(17) 0.62341(9) 0.0323(3) Uani 1 1 d . . . . .
H8A H 0.722113 0.139219 0.584485 0.039 Uiso 1 1 calc R U . . .
H8B H 0.785531 0.220266 0.653371 0.039 Uiso 1 1 calc R U . . .
C9 C 0.77572(10) -0.00448(18) 0.67088(10) 0.0369(4) Uani 1 1 d . . . . .
H9A H 0.827766 -0.031741 0.701859 0.044 Uiso 1 1 calc R U . . .
H9B H 0.751381 -0.09149 0.639336 0.044 Uiso 1 1 calc R U . . .
C10 C 0.73840(10) 0.0275(2) 0.71928(10) 0.0405(4) Uani 1 1 d . . . . .
H10A H 0.742705 -0.063102 0.74874 0.049 Uiso 1 1 calc R U . . .
H10B H 0.765898 0.108921 0.753398 0.049 Uiso 1 1 calc R U . . .
C11 C 0.65778(10) 0.0721(2) 0.68087(10) 0.0418(4) Uani 1 1 d . . . . .
H11A H 0.652308 0.159414 0.649061 0.05 Uiso 1 1 calc R U . . .
H11B H 0.628992 -0.011781 0.649539 0.05 Uiso 1 1 calc R U . . .
C12 C 0.62669(10) 0.1117(2) 0.73314(10) 0.0404(4) Uani 1 1 d . . . . .
H12A H 0.657283 0.192576 0.765579 0.049 Uiso 1 1 calc R U . . .
H12B H 0.631576 0.022992 0.763939 0.049 Uiso 1 1 calc R U . . .
C13 C 0.54732(10) 0.1620(2) 0.69937(10) 0.0416(4) Uani 1 1 d . . . . .
H13A H 0.540982 0.244578 0.664848 0.05 Uiso 1 1 calc R U . . .
H13B H 0.515833 0.077625 0.67115 0.05 Uiso 1 1 calc R U . . .
C14 C 0.52100(11) 0.2148(2) 0.75360(11) 0.0463(4) Uani 1 1 d . . . . .
H14A H 0.534101 0.137841 0.792112 0.056 Uiso 1 1 calc R U . . .
H14B H 0.548029 0.307594 0.776926 0.056 Uiso 1 1 calc R U . . .
C15 C 0.43986(12) 0.2459(3) 0.72298(12) 0.0563(5) Uani 1 1 d . . . . .
H15A H 0.425656 0.319929 0.683755 0.084 Uiso 1 1 calc R U . . .
H15B H 0.428692 0.285233 0.7615 0.084 Uiso 1 1 calc R U . . .
H15C H 0.412342 0.152832 0.703719 0.084 Uiso 1 1 calc R U . . .
C16 C 0.59424(9) 0.5496(2) 0.60815(10) 0.0364(4) Uani 1 1 d . . . . .
H16 H 0.619298 0.465414 0.636904 0.044 Uiso 1 1 calc R U . . .
C17 C 0.52531(10) 0.5836(2) 0.60195(11) 0.0406(4) Uani 1 1 d . . . . .
H17 H 0.504017 0.525257 0.626349 0.049 Uiso 1 1 calc R U . . .
C18 C 0.48795(10) 0.7049(2) 0.55934(12) 0.0442(4) Uani 1 1 d . . . . .
H18 H 0.440745 0.732261 0.554483 0.053 Uiso 1 1 calc R U . . .
C19 C 0.52054(9) 0.78529(17) 0.52407(10) 0.0342(3) Uani 1 1 d . . . . .
H19 H 0.495725 0.867503 0.493545 0.041 Uiso 1 1 calc R U . . .
C20 C 0.59045(7) 0.74349(15) 0.53412(8) 0.0231(3) Uani 1 1 d . . . . .
C21 C 0.62664(7) 0.82914(15) 0.49782(8) 0.0225(3) Uani 1 1 d . . . . .
C22 C 0.69692(8) 0.89413(14) 0.44752(8) 0.0230(3) Uani 1 1 d . . . . .
C23 C 0.75077(8) 0.88176(16) 0.41646(9) 0.0281(3) Uani 1 1 d . . . . .
H23A H 0.739062 0.791399 0.385284 0.034 Uiso 1 1 calc R U . . .
H23B H 0.800846 0.868767 0.456735 0.034 Uiso 1 1 calc R U . . .
C24 C 0.75024(9) 1.01855(17) 0.37164(9) 0.0324(3) Uani 1 1 d . . . . .
H24A H 0.764743 1.108012 0.403529 0.039 Uiso 1 1 calc R U . . .
H24B H 0.69953 1.034986 0.333109 0.039 Uiso 1 1 calc R U . . .
C26 C 0.80215(10) 1.00239(19) 0.33630(10) 0.0365(4) Uani 1 1 d . . . . .
H26A H 0.808753 1.101699 0.318486 0.044 Uiso 1 1 calc R U . . .
H26B H 0.850906 0.968283 0.373456 0.044 Uiso 1 1 calc R U . . .
C27 C 0.77376(11) 0.8922(2) 0.27329(10) 0.0460(4) Uani 1 1 d . . . . .
H27A H 0.722122 0.91806 0.23994 0.055 Uiso 1 1 calc R U . . .
H27B H 0.77387 0.79041 0.29255 0.055 Uiso 1 1 calc R U . . .
C29 C 0.81854(11) 0.8892(2) 0.22972(10) 0.0441(4) Uani 1 1 d . . . . .
H29A H 0.790375 0.832918 0.184034 0.053 Uiso 1 1 calc R U . . .
H29B H 0.824305 0.993301 0.216332 0.053 Uiso 1 1 calc R U . . .
C30 C 0.89394(11) 0.8194(2) 0.26939(10) 0.0456(4) Uani 1 1 d . . . . .
H30A H 0.888625 0.719464 0.287522 0.055 Uiso 1 1 calc R U . . .
H30B H 0.923965 0.882162 0.312211 0.055 Uiso 1 1 calc R U . . .
C31 C 0.93515(11) 0.8012(2) 0.22345(11) 0.0454(4) Uani 1 1 d . . . . .
H31A H 0.905171 0.737829 0.180856 0.054 Uiso 1 1 calc R U . . .
H31B H 0.939858 0.901098 0.204898 0.054 Uiso 1 1 calc R U . . .
C32 C 1.01013(13) 0.7336(3) 0.26202(13) 0.0652(6) Uani 1 1 d . . . . .
H32A H 1.040608 0.795435 0.304271 0.098 Uiso 1 1 calc R U . . .
H32B H 1.032854 0.728809 0.228822 0.098 Uiso 1 1 calc R U . . .
H32C H 1.006118 0.632194 0.278281 0.098 Uiso 1 1 calc R U . . .
C33 C 0.72106(7) 0.63704(13) 0.50098(7) 0.0187(2) Uani 1 1 d . . . . .
C34 C 0.68524(7) 0.50850(14) 0.46440(8) 0.0224(3) Uani 1 1 d . . . . .
H34 H 0.635543 0.513698 0.428229 0.027 Uiso 1 1 calc R U . . .
C35 C 0.72210(7) 0.37192(14) 0.48071(7) 0.0224(3) Uani 1 1 d . . . . .
H35 H 0.697871 0.282676 0.456655 0.027 Uiso 1 1 calc R U . . .
C36 C 0.79491(7) 0.36876(13) 0.53276(7) 0.0190(2) Uani 1 1 d . . . . .
C37 C 0.83088(7) 0.49685(14) 0.56949(8) 0.0218(3) Uani 1 1 d . . . . .
H37 H 0.880691 0.491688 0.605396 0.026 Uiso 1 1 calc R U . . .
C38 C 0.79367(7) 0.63326(14) 0.55350(7) 0.0219(3) Uani 1 1 d . . . . .
H38 H 0.817654 0.722178 0.578178 0.026 Uiso 1 1 calc R U . . .
N1 N 0.87598(7) 0.37471(15) 0.44837(7) 0.0327(3) Uani 1 1 d . . . . .
N2 N 0.90791(7) 0.04096(14) 0.55738(8) 0.0316(3) Uani 1 1 d . . . . .
N3 N 0.86765(8) 0.00104(13) 0.59461(8) 0.0323(3) Uani 1 1 d . . . . .
N4 N 0.83366(6) 0.22797(12) 0.54940(6) 0.0213(2) Uani 1 1 d . . . . .
N5 N 0.62782(7) 0.62809(15) 0.57605(7) 0.0308(3) Uani 1 1 d . . . . .
N6 N 0.60873(7) 0.96700(13) 0.47343(7) 0.0278(3) Uani 1 1 d . . . . .
N7 N 0.65339(7) 1.00800(13) 0.44097(7) 0.0281(3) Uani 1 1 d . . . . .
N8 N 0.68298(6) 0.77816(12) 0.48358(6) 0.0202(2) Uani 1 1 d . . . . .

loop_
_atom_site_aniso_label
_atom_site_aniso_U_11
_atom_site_aniso_U_22
_atom_site_aniso_U_33
_atom_site_aniso_U_23
_atom_site_aniso_U_13
_atom_site_aniso_U_12
C1 0.0433(9) 0.0384(8) 0.0410(9) 0.0090(7) 0.0259(8) 0.0061(7)
C2 0.0492(10) 0.0445(10) 0.0528(11) 0.0021(8) 0.0367(9) -0.0005(8)
C3 0.0440(10) 0.0439(10) 0.0756(14) 0.0004(9) 0.0446(10) 0.0034(8)
C4 0.0320(8) 0.0293(7) 0.0636(12) 0.0018(7) 0.0285(8) 0.0069(6)
C5 0.0236(6) 0.0218(6) 0.0313(7) -0.0037(5) 0.0139(6) 0.0017(5)
C6 0.0224(6) 0.0191(6) 0.0328(7) 0.0002(5) 0.0129(5) 0.0055(5)
C7 0.0269(7) 0.0186(6) 0.0325(7) 0.0040(5) 0.0136(6) 0.0033(5)
C8 0.0371(8) 0.0270(7) 0.0395(8) 0.0081(6) 0.0230(7) 0.0067(6)
C9 0.0423(9) 0.0316(8) 0.0412(9) 0.0124(7) 0.0227(8) 0.0070(7)
C10 0.0455(10) 0.0462(10) 0.0335(8) 0.0106(7) 0.0210(8) 0.0038(8)
C11 0.0442(10) 0.0518(11) 0.0332(8) 0.0050(8) 0.0205(8) 0.0017(8)
C12 0.0407(9) 0.0485(10) 0.0350(8) -0.0022(7) 0.0195(7) -0.0046(8)
C13 0.0446(10) 0.0461(10) 0.0348(8) 0.0060(8) 0.0184(8) 0.0007(8)
C14 0.0424(10) 0.0571(12) 0.0404(9) -0.0015(8) 0.0192(8) 0.0018(9)
C15 0.0485(12) 0.0649(13) 0.0529(12) 0.0112(10) 0.0202(10) 0.0165(10)
C16 0.0357(8) 0.0381(8) 0.0402(9) 0.0123(7) 0.0213(7) 0.0067(7)
C17 0.0386(9) 0.0394(9) 0.0558(11) 0.0067(8) 0.0320(8) -0.0001(7)
C18 0.0333(9) 0.0394(9) 0.0728(13) 0.0059(9) 0.0351(9) 0.0063(7)
C19 0.0278(7) 0.0266(7) 0.0533(10) 0.0047(7) 0.0227(7) 0.0066(6)
C20 0.0224(6) 0.0194(6) 0.0298(7) -0.0017(5) 0.0137(5) 0.0023(5)
C21 0.0210(6) 0.0187(6) 0.0285(6) -0.0010(5) 0.0116(5) 0.0039(5)
C22 0.0256(6) 0.0162(5) 0.0277(6) 0.0019(5) 0.0124(5) 0.0023(5)
C23 0.0302(7) 0.0242(6) 0.0360(8) 0.0048(6) 0.0203(6) 0.0045(5)
C24 0.0387(8) 0.0258(7) 0.0384(8) 0.0044(6) 0.0223(7) 0.0023(6)
C26 0.0413(9) 0.0350(8) 0.0385(9) 0.0024(7) 0.0225(7) -0.0043(7)
C27 0.0431(10) 0.0567(11) 0.0411(9) -0.0075(8) 0.0216(8) -0.0105(9)
C29 0.0496(11) 0.0521(11) 0.0364(9) -0.0030(8) 0.0244(8) -0.0042(9)
C30 0.0581(12) 0.0488(10) 0.0350(9) 0.0040(8) 0.0254(9) 0.0013(9)
C31 0.0485(11) 0.0514(11) 0.0409(9) 0.0056(8) 0.0242(8) 0.0042(9)
C32 0.0598(14) 0.0786(16) 0.0516(12) 0.0046(12) 0.0199(11) 0.0204(12)
C33 0.0201(6) 0.0147(5) 0.0236(6) 0.0018(4) 0.0119(5) 0.0043(4)
C34 0.0183(6) 0.0182(6) 0.0271(6) 0.0004(5) 0.0068(5) 0.0029(5)
C35 0.0216(6) 0.0156(5) 0.0281(6) -0.0021(5) 0.0094(5) 0.0008(5)
C36 0.0213(6) 0.0147(5) 0.0237(6) 0.0019(4) 0.0123(5) 0.0048(4)
C37 0.0177(6) 0.0188(6) 0.0254(6) 0.0005(5) 0.0064(5) 0.0032(5)
C38 0.0207(6) 0.0159(5) 0.0271(6) -0.0025(5) 0.0090(5) 0.0011(4)
N1 0.0337(7) 0.0335(7) 0.0365(7) 0.0072(5) 0.0209(6) 0.0089(5)
N2 0.0321(7) 0.0204(5) 0.0455(8) 0.0027(5) 0.0200(6) 0.0078(5)
N3 0.0352(7) 0.0196(5) 0.0441(8) 0.0073(5) 0.0196(6) 0.0079(5)
N4 0.0221(5) 0.0154(5) 0.0267(6) 0.0020(4) 0.0110(4) 0.0047(4)
N5 0.0279(6) 0.0331(7) 0.0355(7) 0.0091(5) 0.0178(5) 0.0077(5)
N6 0.0280(6) 0.0200(5) 0.0383(7) 0.0024(5) 0.0175(5) 0.0066(5)
N7 0.0304(6) 0.0185(5) 0.0382(7) 0.0042(5) 0.0179(5) 0.0057(5)
N8 0.0211(5) 0.0148(5) 0.0263(5) 0.0021(4) 0.0119(4) 0.0044(4)

loop_
_atom_type_symbol
_atom_type_description
_atom_type_scat_dispersion_real
_atom_type_scat_dispersion_imag
_atom_type_scat_source
C C 0.0033 0.0016 'International Tables Vol C Tables 4.2.6.8 and 6.1.1.4'
H H 0 0 'International Tables Vol C Tables 4.2.6.8 and 6.1.1.4'
N N 0.0061 0.0033 'International Tables Vol C Tables 4.2.6.8 and 6.1.1.4'

loop_
_geom_angle_atom_site_label_1
_geom_angle_atom_site_label_2
_geom_angle_atom_site_label_3
_geom_angle
_geom_angle_site_symmetry_1
_geom_angle_site_symmetry_3
_geom_angle_publ_flag
N1 C1 C2 123.66(16) . . ?
N1 C1 H1 118.2 . . ?
C2 C1 H1 118.2 . . ?
C3 C2 C1 118.47(17) . . ?
C3 C2 H2 120.8 . . ?
C1 C2 H2 120.8 . . ?
C2 C3 C4 119.06(16) . . ?
C2 C3 H3 120.5 . . ?
C4 C3 H3 120.5 . . ?
C3 C4 C5 118.52(16) . . ?
C3 C4 H4 120.7 . . ?
C5 C4 H4 120.7 . . ?
N1 C5 C4 123.22(15) . . ?
N1 C5 C6 116.55(12) . . ?
C4 C5 C6 120.23(14) . . ?
N2 C6 N4 109.82(13) . . ?
N2 C6 C5 124.60(12) . . ?
N4 C6 C5 125.55(12) . . ?
N3 C7 N4 110.28(13) . . ?
N3 C7 C8 127.38(13) . . ?
N4 C7 C8 122.27(12) . . ?
C7 C8 C9 113.85(13) . . ?
C7 C8 H8A 108.8 . . ?
C9 C8 H8A 108.8 . . ?
C7 C8 H8B 108.8 . . ?
C9 C8 H8B 108.8 . . ?
H8A C8 H8B 107.7 . . ?
C8 C9 C10 112.83(14) . . ?
C8 C9 H9A 109 . . ?
C10 C9 H9A 109 . . ?
C8 C9 H9B 109 . . ?
C10 C9 H9B 109 . . ?
H9A C9 H9B 107.8 . . ?
C11 C10 C9 116.44(15) . . ?
C11 C10 H10A 108.2 . . ?
C9 C10 H10A 108.2 . . ?
C11 C10 H10B 108.2 . . ?
C9 C10 H10B 108.2 . . ?
H10A C10 H10B 107.3 . . ?
C12 C11 C10 112.80(15) . . ?
C12 C11 H11A 109 . . ?
C10 C11 H11A 109 . . ?
C12 C11 H11B 109 . . ?
C10 C11 H11B 109 . . ?
H11A C11 H11B 107.8 . . ?
C11 C12 C13 116.22(15) . . ?
C11 C12 H12A 108.2 . . ?
C13 C12 H12A 108.2 . . ?
C11 C12 H12B 108.2 . . ?
C13 C12 H12B 108.2 . . ?
H12A C12 H12B 107.4 . . ?
C14 C13 C12 114.23(15) . . ?
C14 C13 H13A 108.7 . . ?
C12 C13 H13A 108.7 . . ?
C14 C13 H13B 108.7 . . ?
C12 C13 H13B 108.7 . . ?
H13A C13 H13B 107.6 . . ?
C15 C14 C13 115.55(17) . . ?
C15 C14 H14A 108.4 . . ?
C13 C14 H14A 108.4 . . ?
C15 C14 H14B 108.4 . . ?
C13 C14 H14B 108.4 . . ?
H14A C14 H14B 107.5 . . ?
C14 C15 H15A 109.5 . . ?
C14 C15 H15B 109.5 . . ?
H15A C15 H15B 109.5 . . ?
C14 C15 H15C 109.5 . . ?
H15A C15 H15C 109.5 . . ?
H15B C15 H15C 109.5 . . ?
N5 C16 C17 123.87(15) . . ?
N5 C16 H16 118.1 . . ?
C17 C16 H16 118.1 . . ?
C16 C17 C18 118.46(16) . . ?
C16 C17 H17 120.8 . . ?
C18 C17 H17 120.8 . . ?
C19 C18 C17 118.80(15) . . ?
C19 C18 H18 120.6 . . ?
C17 C18 H18 120.6 . . ?
C18 C19 C20 118.65(15) . . ?
C18 C19 H19 120.7 . . ?
C20 C19 H19 120.7 . . ?
N5 C20 C19 123.31(14) . . ?
N5 C20 C21 117.19(12) . . ?
C19 C20 C21 119.51(13) . . ?
N6 C21 N8 109.98(12) . . ?
N6 C21 C20 124.20(12) . . ?
N8 C21 C20 125.82(12) . . ?
N7 C22 N8 110.27(12) . . ?
N7 C22 C23 126.87(12) . . ?
N8 C22 C23 122.71(12) . . ?
C22 C23 C24 112.88(12) . . ?
C22 C23 H23A 109 . . ?
C24 C23 H23A 109 . . ?
C22 C23 H23B 109 . . ?
C24 C23 H23B 109 . . ?
H23A C23 H23B 107.8 . . ?
C23 C24 C26 112.96(13) . . ?
C23 C24 H24A 109 . . ?
C26 C24 H24A 109 . . ?
C23 C24 H24B 109 . . ?
C26 C24 H24B 109 . . ?
H24A C24 H24B 107.8 . . ?
C27 C26 C24 112.67(14) . . ?
C27 C26 H26A 109.1 . . ?
C24 C26 H26A 109.1 . . ?
C27 C26 H26B 109.1 . . ?
C24 C26 H26B 109.1 . . ?
H26A C26 H26B 107.8 . . ?
C26 C27 C29 114.21(16) . . ?
C26 C27 H27A 108.7 . . ?
C29 C27 H27A 108.7 . . ?
C26 C27 H27B 108.7 . . ?
C29 C27 H27B 108.7 . . ?
H27A C27 H27B 107.6 . . ?
C30 C29 C27 114.47(16) . . ?
C30 C29 H29A 108.6 . . ?
C27 C29 H29A 108.6 . . ?
C30 C29 H29B 108.6 . . ?
C27 C29 H29B 108.6 . . ?
H29A C29 H29B 107.6 . . ?
C29 C30 C31 114.47(15) . . ?
C29 C30 H30A 108.6 . . ?
C31 C30 H30A 108.6 . . ?
C29 C30 H30B 108.6 . . ?
C31 C30 H30B 108.6 . . ?
H30A C30 H30B 107.6 . . ?
C32 C31 C30 115.20(17) . . ?
C32 C31 H31A 108.5 . . ?
C30 C31 H31A 108.5 . . ?
C32 C31 H31B 108.5 . . ?
C30 C31 H31B 108.5 . . ?
H31A C31 H31B 107.5 . . ?
C31 C32 H32A 109.5 . . ?
C31 C32 H32B 109.5 . . ?
H32A C32 H32B 109.5 . . ?
C31 C32 H32C 109.5 . . ?
H32A C32 H32C 109.5 . . ?
H32B C32 H32C 109.5 . . ?
C38 C33 C34 121.38(11) . . ?
C38 C33 N8 118.86(11) . . ?
C34 C33 N8 119.75(11) . . ?
C33 C34 C35 119.91(12) . . ?
C33 C34 H34 120 . . ?
C35 C34 H34 120 . . ?
C36 C35 C34 118.56(12) . . ?
C36 C35 H35 120.7 . . ?
C34 C35 H35 120.7 . . ?
C37 C36 C35 121.71(11) . . ?
C37 C36 N4 119.41(11) . . ?
C35 C36 N4 118.87(11) . . ?
C36 C37 C38 119.61(12) . . ?
C36 C37 H37 120.2 . . ?
C38 C37 H37 120.2 . . ?
C33 C38 C37 118.81(12) . . ?
C33 C38 H38 120.6 . . ?
C37 C38 H38 120.6 . . ?
C5 N1 C1 117.03(14) . . ?
C6 N2 N3 107.63(11) . . ?
C7 N3 N2 107.27(12) . . ?
C7 N4 C6 104.99(11) . . ?
C7 N4 C36 125.31(11) . . ?
C6 N4 C36 129.70(11) . . ?
C16 N5 C20 116.88(13) . . ?
C21 N6 N7 107.42(11) . . ?
C22 N7 N6 107.46(11) . . ?
C22 N8 C21 104.86(10) . . ?
C22 N8 C33 125.21(11) . . ?
C21 N8 C33 129.93(11) . . ?

loop_
_geom_bond_atom_site_label_1
_geom_bond_atom_site_label_2
_geom_bond_distance
_geom_bond_site_symmetry_2
_geom_bond_publ_flag
C1 N1 1.338(2) . ?
C1 C2 1.384(2) . ?
C1 H1 0.95 . ?
C2 C3 1.377(3) . ?
C2 H2 0.95 . ?
C3 C4 1.380(3) . ?
C3 H3 0.95 . ?
C4 C5 1.391(2) . ?
C4 H4 0.95 . ?
C5 N1 1.3363(19) . ?
C5 C6 1.472(2) . ?
C6 N2 1.3161(18) . ?
C6 N4 1.3777(17) . ?
C7 N3 1.3154(18) . ?
C7 N4 1.3717(17) . ?
C7 C8 1.491(2) . ?
C8 C9 1.518(2) . ?
C8 H8A 0.99 . ?
C8 H8B 0.99 . ?
C9 C10 1.522(2) . ?
C9 H9A 0.99 . ?
C9 H9B 0.99 . ?
C10 C11 1.519(3) . ?
C10 H10A 0.99 . ?
C10 H10B 0.99 . ?
C11 C12 1.510(2) . ?
C11 H11A 0.99 . ?
C11 H11B 0.99 . ?
C12 C13 1.510(3) . ?
C12 H12A 0.99 . ?
C12 H12B 0.99 . ?
C13 C14 1.510(3) . ?
C13 H13A 0.99 . ?
C13 H13B 0.99 . ?
C14 C15 1.503(3) . ?
C14 H14A 0.99 . ?
C14 H14B 0.99 . ?
C15 H15A 0.98 . ?
C15 H15B 0.98 . ?
C15 H15C 0.98 . ?
C16 N5 1.338(2) . ?
C16 C17 1.381(2) . ?
C16 H16 0.95 . ?
C17 C18 1.385(3) . ?
C17 H17 0.95 . ?
C18 C19 1.380(2) . ?
C18 H18 0.95 . ?
C19 C20 1.3907(19) . ?
C19 H19 0.95 . ?
C20 N5 1.3391(18) . ?
C20 C21 1.4724(19) . ?
C21 N6 1.3162(17) . ?
C21 N8 1.3782(17) . ?
C22 N7 1.3131(17) . ?
C22 N8 1.3731(17) . ?
C22 C23 1.496(2) . ?
C23 C24 1.525(2) . ?
C23 H23A 0.99 . ?
C23 H23B 0.99 . ?
C24 C26 1.530(2) . ?
C24 H24A 0.99 . ?
C24 H24B 0.99 . ?
C26 C27 1.519(3) . ?
C26 H26A 0.99 . ?
C26 H26B 0.99 . ?
C27 C29 1.534(3) . ?
C27 H27A 0.99 . ?
C27 H27B 0.99 . ?
C29 C30 1.510(3) . ?
C29 H29A 0.99 . ?
C29 H29B 0.99 . ?
C30 C31 1.523(3) . ?
C30 H30A 0.99 . ?
C30 H30B 0.99 . ?
C31 C32 1.494(3) . ?
C31 H31A 0.99 . ?
C31 H31B 0.99 . ?
C32 H32A 0.98 . ?
C32 H32B 0.98 . ?
C32 H32C 0.98 . ?
C33 C38 1.3848(18) . ?
C33 C34 1.3855(18) . ?
C33 N8 1.4363(15) . ?
C34 C35 1.3901(17) . ?
C34 H34 0.95 . ?
C35 C36 1.3847(18) . ?
C35 H35 0.95 . ?
C36 C37 1.3839(18) . ?
C36 N4 1.4396(15) . ?
C37 C38 1.3918(17) . ?
C37 H37 0.95 . ?
C38 H38 0.95 . ?
N2 N3 1.3919(19) . ?
N6 N7 1.3927(18) . ?
